data_7025113
loop_
_publ_author_name
'Klingele, Julia'
'Kaase, Dominic'
'Hilgert, Jakob'
'Steinfeld, Gunther'
'Klingele, Marco H.'
'Lach, Jochen'

_publ_section_title
;
 Triazolopyridines as ligands: structural diversity in iron(II),
 cobalt(II), nickel(II) and copper(II) complexes of
 3-(2-pyridyl)-[1,2,4]triazolo[4,3-a]- pyridine (L&#x00B9;&#x2070;) and
 spin crossover in [Fe(II)(L&#x00B9;&#x2070;)&#x2082;(NCS)&#x2082;].
;
_journal_issue 19
_journal_name_full 'Dalton transactions (Cambridge, England : 2003)'
_journal_page_first 4495
_journal_page_last 4507
_journal_paper_doi 10.1039/b925107c
_journal_volume 39
_journal_year 2010
_chemical_formula_moiety
;
C26 H16 Fe N14
;
_chemical_formula_sum 'C26 H16 Fe N14'
_chemical_formula_weight 580.38
_chemical_name_systematic
;
?
;
_space_group_IT_number 15
_symmetry_cell_setting monoclinic
_symmetry_space_group_name_Hall '-I 2ya'
_symmetry_space_group_name_H-M 'I 1 2/a 1'
_atom_sites_solution_hydrogens geom
_atom_sites_solution_primary direct
_atom_sites_solution_secondary difmap
_audit_creation_method SHELXL-97
_cell_angle_alpha 90.00
_cell_angle_beta 98.349(7)
_cell_angle_gamma 90.00
_cell_formula_units_Z 4
_cell_length_a 16.191(2)
_cell_length_b 7.3503(8)
_cell_length_c 21.399(3)
_cell_measurement_reflns_used 2152
_cell_measurement_temperature 113(2)
_cell_measurement_theta_max 24.70
_cell_measurement_theta_min 3.05
_cell_volume 2519.7(5)
_computing_structure_refinement 'SHELXL-97 (Sheldrick, 1997)'
_computing_structure_solution 'SHELXS-97 (Sheldrick, 1990)'
_diffrn_ambient_temperature 113(2)
_diffrn_measured_fraction_theta_full 0.998
_diffrn_measured_fraction_theta_max 0.998
_diffrn_measurement_device_type 'Rigaku R-Axis SPIDER'
_diffrn_measurement_method '\w scans'
_diffrn_radiation_monochromator graphite
_diffrn_radiation_source 'fine-focus sealed tube'
_diffrn_radiation_type MoK\a
_diffrn_radiation_wavelength 0.71073
_diffrn_reflns_av_R_equivalents 0.0872
_diffrn_reflns_av_sigmaI/netI 0.0561
_diffrn_reflns_limit_h_max 19
_diffrn_reflns_limit_h_min -19
_diffrn_reflns_limit_k_max 8
_diffrn_reflns_limit_k_min -8
_diffrn_reflns_limit_l_max 25
_diffrn_reflns_limit_l_min -24
_diffrn_reflns_number 12565
_diffrn_reflns_theta_full 24.70
_diffrn_reflns_theta_max 24.70
_diffrn_reflns_theta_min 3.05
_exptl_absorpt_coefficient_mu 0.647
_exptl_absorpt_correction_T_max 0.9684
_exptl_absorpt_correction_T_min 0.7820
_exptl_absorpt_correction_type multi-scan
_exptl_crystal_colour yellow
_exptl_crystal_density_diffrn 1.530
_exptl_crystal_density_method 'not measured'
_exptl_crystal_description needle
_exptl_crystal_F_000 1184
_exptl_crystal_size_max 0.40
_exptl_crystal_size_mid 0.20
_exptl_crystal_size_min 0.05
_refine_diff_density_max 0.263
_refine_diff_density_min -0.411
_refine_diff_density_rms 0.068
_refine_ls_extinction_method none
_refine_ls_goodness_of_fit_ref 1.052
_refine_ls_hydrogen_treatment constr
_refine_ls_matrix_type full
_refine_ls_number_parameters 187
_refine_ls_number_reflns 2152
_refine_ls_number_restraints 0
_refine_ls_restrained_S_all 1.052
_refine_ls_R_factor_all 0.0642
_refine_ls_R_factor_gt 0.0411
_refine_ls_shift/su_max 0.000
_refine_ls_shift/su_mean 0.000
_refine_ls_structure_factor_coef Fsqd
_refine_ls_weighting_details 'calc w=1/[\s^2^(Fo^2^)+(0.0311P)^2^+1.4000P] where P=(Fo^2^+2Fc^2^)/3'
_refine_ls_weighting_scheme calc
_refine_ls_wR_factor_gt 0.0790
_refine_ls_wR_factor_ref 0.0869
_reflns_number_gt 1539
_reflns_number_total 2152
_reflns_threshold_expression >2sigma(I)
_cod_data_source_file b925107c.txt
_cod_data_source_block jmk_afp8_2
_cod_depositor_comments
;
The following automatic conversions were performed:

'_exptl_absorpt_correction_type' value 'Multi-scan' changed to
'multi-scan' according to
/home/saulius/struct/CIF-dictionaries/cif_core.dic dictionary named
'cif_core.dic' version 2.4.2 from 2011-04-26.

Automatic conversion script
Id: cif_fix_values 1891 2012-01-12 08:04:46Z andrius 
;
_cod_original_cell_volume 2519.6(5)
_cod_original_sg_symbol_H-M I2/a
_cod_database_code 7025113

loop_
_symmetry_equiv_pos_as_xyz
'x, y, z'
'-x+1/2, y, -z'
'x+1/2, y+1/2, z+1/2'
'-x+1, y+1/2, -z+1/2'
'-x, -y, -z'
'x-1/2, -y, z'
'-x+1/2, -y+1/2, -z+1/2'
'x, -y+1/2, z+1/2'

loop_
_atom_site_label
_atom_site_type_symbol
_atom_site_fract_x
_atom_site_fract_y
_atom_site_fract_z
_atom_site_U_iso_or_equiv
_atom_site_adp_type
_atom_site_occupancy
_atom_site_symmetry_multiplicity
_atom_site_calc_flag
_atom_site_refinement_flags
Fe1 Fe 0.5000 0.0000 0.5000 0.01881(18) Uani 1 2 d S
N1 N 0.50959(14) -0.0020(4) 0.81055(10) 0.0254(5) Uani 1 1 d .
N2 N 0.53740(13) 0.0239(3) 0.64797(10) 0.0213(5) Uani 1 1 d .
N3 N 0.47473(13) 0.0182(3) 0.59721(10) 0.0213(5) Uani 1 1 d .
N4 N 0.41729(13) 0.0570(3) 0.68399(10) 0.0199(5) Uani 1 1 d .
N20 N 0.39814(15) -0.1887(3) 0.47637(11) 0.0242(6) Uani 1 1 d .
N21 N 0.34566(15) -0.4887(3) 0.43951(13) 0.0368(7) Uani 1 1 d .
N22 N 0.41900(15) -0.7720(3) 0.47554(11) 0.0241(6) Uani 1 1 d .
C1 C 0.55465(18) -0.0070(4) 0.86845(13) 0.0298(7) Uani 1 1 d .
H1 H 0.5277 -0.0461 0.9027 0.036 Uiso 1 1 calc R
C2 C 0.63761(19) 0.0413(4) 0.88100(13) 0.0281(7) Uani 1 1 d .
H2 H 0.6674 0.0306 0.9225 0.034 Uiso 1 1 calc R
C3 C 0.67664(18) 0.1057(4) 0.83213(13) 0.0272(7) Uani 1 1 d .
H3 H 0.7336 0.1413 0.8395 0.033 Uiso 1 1 calc R
C4 C 0.63145(18) 0.1173(4) 0.77224(13) 0.0243(7) Uani 1 1 d .
H4 H 0.6561 0.1654 0.7381 0.029 Uiso 1 1 calc R
C5 C 0.54926(17) 0.0572(3) 0.76310(12) 0.0203(6) Uani 1 1 d .
C6 C 0.50290(17) 0.0485(3) 0.69931(13) 0.0212(6) Uani 1 1 d .
C7 C 0.40220(17) 0.0370(3) 0.61898(12) 0.0208(6) Uani 1 1 d .
C8 C 0.31919(18) 0.0391(3) 0.58754(13) 0.0249(7) Uani 1 1 d .
H8 H 0.3075 0.0228 0.5431 0.030 Uiso 1 1 calc R
C9 C 0.25673(18) 0.0650(4) 0.62248(14) 0.0267(7) Uani 1 1 d .
H9 H 0.2004 0.0644 0.6025 0.032 Uiso 1 1 calc R
C10 C 0.27492(18) 0.0932(4) 0.68912(14) 0.0257(7) Uani 1 1 d .
H10 H 0.2304 0.1167 0.7124 0.031 Uiso 1 1 calc R
C11 C 0.35351(17) 0.0873(4) 0.71963(13) 0.0235(7) Uani 1 1 d .
H11 H 0.3650 0.1033 0.7641 0.028 Uiso 1 1 calc R
C21 C 0.38702(18) -0.6362(4) 0.46021(13) 0.0223(7) Uani 1 1 d .
C20 C 0.37612(17) -0.3329(4) 0.46023(13) 0.0210(7) Uani 1 1 d .

loop_
_atom_site_aniso_label
_atom_site_aniso_U_11
_atom_site_aniso_U_22
_atom_site_aniso_U_33
_atom_site_aniso_U_23
_atom_site_aniso_U_13
_atom_site_aniso_U_12
Fe1 0.0229(3) 0.0165(3) 0.0163(3) -0.0005(2) 0.0000(2) 0.0004(3)
N1 0.0255(13) 0.0320(13) 0.0183(12) -0.0005(11) 0.0014(10) 0.0023(12)
N2 0.0207(12) 0.0258(13) 0.0170(12) 0.0000(10) 0.0015(10) 0.0015(11)
N3 0.0211(12) 0.0246(12) 0.0174(12) 0.0005(10) -0.0001(10) 0.0009(11)
N4 0.0176(12) 0.0231(12) 0.0189(13) 0.0004(9) 0.0020(10) 0.0008(10)
N20 0.0254(14) 0.0217(13) 0.0243(14) 0.0013(11) 0.0004(11) 0.0015(11)
N21 0.0334(14) 0.0169(13) 0.0521(17) -0.0026(13) -0.0211(12) 0.0008(13)
N22 0.0271(14) 0.0210(13) 0.0225(14) -0.0017(10) -0.0023(11) 0.0020(12)
C1 0.0370(18) 0.0333(16) 0.0191(15) 0.0005(14) 0.0037(13) 0.0033(16)
C2 0.0343(18) 0.0324(17) 0.0161(15) -0.0042(12) -0.0016(13) 0.0064(14)
C3 0.0246(16) 0.0296(16) 0.0250(17) -0.0054(13) -0.0039(14) 0.0033(14)
C4 0.0245(16) 0.0245(15) 0.0235(16) 0.0020(12) 0.0020(13) 0.0002(13)
C5 0.0228(15) 0.0195(14) 0.0182(15) -0.0035(11) 0.0015(12) 0.0016(11)
C6 0.0203(15) 0.0217(15) 0.0213(15) 0.0012(11) 0.0023(12) 0.0021(11)
C7 0.0242(15) 0.0221(16) 0.0160(14) -0.0005(11) 0.0033(12) -0.0006(12)
C8 0.0276(16) 0.0235(16) 0.0214(15) -0.0002(12) -0.0030(13) 0.0003(13)
C9 0.0208(16) 0.0221(15) 0.0357(18) 0.0000(13) -0.0014(14) -0.0001(12)
C10 0.0231(16) 0.0249(15) 0.0297(17) -0.0001(13) 0.0058(13) 0.0028(13)
C11 0.0280(17) 0.0217(14) 0.0226(16) -0.0003(12) 0.0091(14) 0.0001(13)
C21 0.0203(16) 0.0239(16) 0.0212(16) -0.0034(13) -0.0025(13) -0.0051(13)
C20 0.0182(16) 0.0224(17) 0.0205(16) 0.0032(12) -0.0034(13) 0.0032(13)

loop_
_atom_type_symbol
_atom_type_description
_atom_type_scat_dispersion_real
_atom_type_scat_dispersion_imag
_atom_type_scat_source
C C 0.0033 0.0016 'International Tables Vol C Tables 4.2.6.8 and 6.1.1.4'
H H 0.0000 0.0000 'International Tables Vol C Tables 4.2.6.8 and 6.1.1.4'
N N 0.0061 0.0033 'International Tables Vol C Tables 4.2.6.8 and 6.1.1.4'
Fe Fe 0.3463 0.8444 'International Tables Vol C Tables 4.2.6.8 and 6.1.1.4'

loop_
_geom_angle_atom_site_label_1
_geom_angle_atom_site_label_2
_geom_angle_atom_site_label_3
_geom_angle
_geom_angle_site_symmetry_1
_geom_angle_site_symmetry_3
N22 Fe1 N22 180.00(7) 1_565 5_646
N22 Fe1 N20 88.53(9) 1_565 5_656
N22 Fe1 N20 91.47(9) 5_646 5_656
N22 Fe1 N20 91.47(9) 1_565 .
N22 Fe1 N20 88.53(9) 5_646 .
N20 Fe1 N20 180.00(13) 5_656 .
N22 Fe1 N3 89.55(9) 1_565 .
N22 Fe1 N3 90.45(9) 5_646 .
N20 Fe1 N3 88.85(9) 5_656 .
N20 Fe1 N3 91.15(9) . .
N22 Fe1 N3 90.45(9) 1_565 5_656
N22 Fe1 N3 89.55(9) 5_646 5_656
N20 Fe1 N3 91.15(9) 5_656 5_656
N20 Fe1 N3 88.85(9) . 5_656
N3 Fe1 N3 179.999(1) . 5_656
C1 N1 C5 116.6(2) . .
C6 N2 N3 108.1(2) . .
C7 N3 N2 107.9(2) . .
C7 N3 Fe1 129.55(17) . .
N2 N3 Fe1 122.42(16) . .
C6 N4 C7 105.0(2) . .
C6 N4 C11 132.8(2) . .
C7 N4 C11 122.2(2) . .
C20 N20 Fe1 148.4(2) . .
C20 N21 C21 117.5(2) . .
C21 N22 Fe1 169.0(2) . 1_545
N1 C1 C2 123.8(3) . .
N1 C1 H1 118.1 . .
C2 C1 H1 118.1 . .
C1 C2 C3 118.8(3) . .
C1 C2 H2 120.6 . .
C3 C2 H2 120.6 . .
C2 C3 C4 118.9(3) . .
C2 C3 H3 120.5 . .
C4 C3 H3 120.5 . .
C3 C4 C5 118.6(3) . .
C3 C4 H4 120.7 . .
C5 C4 H4 120.7 . .
N1 C5 C4 123.2(3) . .
N1 C5 C6 116.9(2) . .
C4 C5 C6 119.8(3) . .
N2 C6 N4 110.0(2) . .
N2 C6 C5 124.3(2) . .
N4 C6 C5 125.6(2) . .
N3 C7 N4 109.1(2) . .
N3 C7 C8 131.3(2) . .
N4 C7 C8 119.6(2) . .
C9 C8 C7 118.2(3) . .
C9 C8 H8 120.9 . .
C7 C8 H8 120.9 . .
C8 C9 C10 120.6(3) . .
C8 C9 H9 119.7 . .
C10 C9 H9 119.7 . .
C11 C10 C9 121.6(3) . .
C11 C10 H10 119.2 . .
C9 C10 H10 119.2 . .
C10 C11 N4 117.8(3) . .
C10 C11 H11 121.1 . .
N4 C11 H11 121.1 . .
N22 C21 N21 175.1(3) . .
N20 C20 N21 175.1(3) . .

loop_
_geom_bond_atom_site_label_1
_geom_bond_atom_site_label_2
_geom_bond_distance
_geom_bond_site_symmetry_2
Fe1 N22 2.146(2) 1_565
Fe1 N22 2.146(2) 5_646
Fe1 N20 2.158(2) 5_656
Fe1 N20 2.158(2) .
Fe1 N3 2.181(2) .
Fe1 N3 2.182(2) 5_656
N1 C1 1.344(3) .
N1 C5 1.350(3) .
N2 C6 1.315(3) .
N2 N3 1.375(3) .
N3 C7 1.332(3) .
N4 C6 1.379(3) .
N4 C7 1.385(3) .
N4 C11 1.388(3) .
N20 C20 1.155(3) .
N21 C20 1.300(4) .
N21 C21 1.317(4) .
N22 C21 1.150(3) .
N22 Fe1 2.146(2) 1_545
C1 C2 1.378(4) .
C1 H1 0.9500 .
C2 C3 1.381(4) .
C2 H2 0.9500 .
C3 C4 1.383(4) .
C3 H3 0.9500 .
C4 C5 1.389(4) .
C4 H4 0.9500 .
C5 C6 1.461(4) .
C7 C8 1.413(4) .
C8 C9 1.356(4) .
C8 H8 0.9500 .
C9 C10 1.429(4) .
C9 H9 0.9500 .
C10 C11 1.344(4) .
C10 H10 0.9500 .
C11 H11 0.9500 .

loop_
_geom_torsion_atom_site_label_1
_geom_torsion_atom_site_label_2
_geom_torsion_atom_site_label_3
_geom_torsion_atom_site_label_4
_geom_torsion
_geom_torsion_site_symmetry_1
C6 N2 N3 C7 -0.9(3) .
C6 N2 N3 Fe1 175.33(17) .
N22 Fe1 N3 C7 46.6(2) 1_565
N22 Fe1 N3 C7 -133.4(2) 5_646
N20 Fe1 N3 C7 135.2(2) 5_656
N20 Fe1 N3 C7 -44.8(2) .
N22 Fe1 N3 N2 -128.7(2) 1_565
N22 Fe1 N3 N2 51.3(2) 5_646
N20 Fe1 N3 N2 -40.14(19) 5_656
N20 Fe1 N3 N2 139.86(19) .
N22 Fe1 N20 C20 154.1(5) 1_565
N22 Fe1 N20 C20 -25.9(5) 5_646
N3 Fe1 N20 C20 -116.3(4) .
N3 Fe1 N20 C20 63.7(4) 5_656
C5 N1 C1 C2 -1.2(5) .
N1 C1 C2 C3 2.7(5) .
C1 C2 C3 C4 -0.8(4) .
C2 C3 C4 C5 -2.4(4) .
C1 N1 C5 C4 -2.3(4) .
C1 N1 C5 C6 175.0(3) .
C3 C4 C5 N1 4.1(4) .
C3 C4 C5 C6 -173.1(2) .
N3 N2 C6 N4 0.8(3) .
N3 N2 C6 C5 178.4(2) .
C7 N4 C6 N2 -0.4(3) .
C11 N4 C6 N2 -177.2(3) .
C7 N4 C6 C5 -178.0(2) .
C11 N4 C6 C5 5.2(5) .
N1 C5 C6 N2 -149.6(3) .
C4 C5 C6 N2 27.8(4) .
N1 C5 C6 N4 27.6(4) .
C4 C5 C6 N4 -155.0(3) .
N2 N3 C7 N4 0.6(3) .
Fe1 N3 C7 N4 -175.23(17) .
N2 N3 C7 C8 -179.4(3) .
Fe1 N3 C7 C8 4.8(4) .
C6 N4 C7 N3 -0.1(3) .
C11 N4 C7 N3 177.1(2) .
C6 N4 C7 C8 179.9(2) .
C11 N4 C7 C8 -2.9(4) .
N3 C7 C8 C9 -178.6(3) .
N4 C7 C8 C9 1.5(4) .
C7 C8 C9 C10 1.3(4) .
C8 C9 C10 C11 -2.9(4) .
C9 C10 C11 N4 1.5(4) .
C6 N4 C11 C10 177.7(3) .
C7 N4 C11 C10 1.4(4) .
